data_7038191
loop_
_publ_author_name
'Hodgkinson, Roy'
'Del Grosso, Alessandro'
'Clarkson, Guy'
'Wills, Martin'

_publ_section_title
;
 Iron cyclopentadienone complexes derived from C2-symmetric
 bis-propargylic alcohols; preparation and applications to catalysis.
;
_journal_issue 9
_journal_name_full 'Dalton transactions (Cambridge, England : 2003)'
_journal_page_first 3992
_journal_page_last 4005
_journal_paper_doi 10.1039/c5dt04610f
_journal_volume 45
_journal_year 2016
_chemical_absolute_configuration rmad
_chemical_formula_moiety 'C59 H48 Fe N O7 P'
_chemical_formula_sum 'C59 H48 Fe N O7 P'
_chemical_formula_weight 969.80
_space_group_crystal_system orthorhombic
_space_group_IT_number 19
_space_group_name_Hall 'P 2ac 2ab'
_space_group_name_H-M_alt 'P 21 21 21'
_symmetry_space_group_name_Hall 'P 2ac 2ab'
_symmetry_space_group_name_H-M 'P 21 21 21'
_atom_sites_solution_hydrogens geom
_atom_sites_solution_primary direct
_audit_creation_date 2015-09-04
_audit_creation_method
;
Olex2 1.2
(compiled 2015.01.26 svn.r3151 for OlexSys, GUI svn.r4998)
;
_audit_update_record
;
2015-11-03 deposited with the CCDC.
2016-01-27 downloaded from the CCDC.
;
_cell_angle_alpha 90
_cell_angle_beta 90
_cell_angle_gamma 90
_cell_formula_units_Z 4
_cell_length_a 10.35105(7)
_cell_length_b 19.11058(14)
_cell_length_c 24.09731(16)
_cell_measurement_reflns_used 19968
_cell_measurement_temperature 150(2)
_cell_measurement_theta_max 77.8590
_cell_measurement_theta_min 3.6470
_cell_volume 4766.80(6)
_computing_cell_refinement
;
CrysAlisPro, Agilent Technologies,
Version 1.171.37.35 (release 13-08-2014 CrysAlis171 .NET)
(compiled Aug 13 2014,18:06:01)
;
_computing_data_collection
;
CrysAlisPro, Agilent Technologies,
Version 1.171.37.35 (release 13-08-2014 CrysAlis171 .NET)
(compiled Aug 13 2014,18:06:01)
;
_computing_data_reduction
;
CrysAlisPro, Agilent Technologies,
Version 1.171.37.35 (release 13-08-2014 CrysAlis171 .NET)
(compiled Aug 13 2014,18:06:01)
;
_computing_molecular_graphics 'Olex2 (Dolomanov et al., 2009)'
_computing_publication_material 'Olex2 (Dolomanov et al., 2009)'
_computing_structure_refinement 'ShelXL (Sheldrick, 2008)'
_computing_structure_solution 'ShelXT (Sheldrick, 2015)'
_diffrn_ambient_environment N~2~
_diffrn_ambient_temperature 150(2)
_diffrn_detector 'CCD plate'
_diffrn_detector_area_resol_mean 5.1417
_diffrn_detector_type Ruby
_diffrn_measured_fraction_theta_full 1.000
_diffrn_measured_fraction_theta_max 0.995
_diffrn_measurement_details
;
  1 omega    1.00   27.00   1.0000   25.0000
omega____ theta____ kappa____ phi______ frames
    -      -41.7109   38.0000   30.0000 26

  2 omega  -43.00   31.00   1.0000   25.0000
omega____ theta____ kappa____ phi______ frames
    -      -41.7109   38.0000 -120.0000 74

  3 omega -111.00  -42.00   1.0000   25.0000
omega____ theta____ kappa____ phi______ frames
    -      -41.7109  -57.0000   60.0000 69

  4 omega -126.00   29.00   1.0000   25.0000
omega____ theta____ kappa____ phi______ frames
    -      -41.7109    0.0000 -150.0000 155

  5 omega  -69.00  -12.00   1.0000   25.0000
omega____ theta____ kappa____ phi______ frames
    -      -41.7109  -77.0000  120.0000 57

  6 omega   11.00   68.00   1.0000   25.0000
omega____ theta____ kappa____ phi______ frames
    -       41.7109   77.0000   30.0000 57

  7 omega   39.00   76.00   1.0000  100.0000
omega____ theta____ kappa____ phi______ frames
    -      114.0000  -77.0000   30.0000 37

  8 omega   86.00  178.00   1.0000  100.0000
omega____ theta____ kappa____ phi______ frames
    -      114.0000   30.0000  -90.0000 92

  9 omega   85.00  178.00   1.0000  100.0000
omega____ theta____ kappa____ phi______ frames
    -      114.0000   61.0000 -180.0000 93

 10 omega  108.00  159.00   1.0000  100.0000
omega____ theta____ kappa____ phi______ frames
    -      114.0000   61.0000  150.0000 51

 11 omega   38.00   92.00   1.0000  100.0000
omega____ theta____ kappa____ phi______ frames
    -      114.0000 -111.0000  -60.0000 54

 12 omega  104.00  173.00   1.0000  100.0000
omega____ theta____ kappa____ phi______ frames
    -      114.0000   61.0000 -150.0000 69

 13 omega   43.00   69.00   1.0000  100.0000
omega____ theta____ kappa____ phi______ frames
    -      114.0000 -111.0000  150.0000 26

 14 omega   76.00  115.00   1.0000  100.0000
omega____ theta____ kappa____ phi______ frames
    -      114.0000 -111.0000  150.0000 39

 15 omega   60.00   86.00   1.0000  100.0000
omega____ theta____ kappa____ phi______ frames
    -      114.0000  -45.0000 -120.0000 26

 16 omega   47.00   74.00   1.0000  100.0000
omega____ theta____ kappa____ phi______ frames
    -      114.0000  -30.0000   30.0000 27

 17 omega   92.00  155.00   1.0000  100.0000
omega____ theta____ kappa____ phi______ frames
    -      114.0000   61.0000  120.0000 63

 18 omega   86.00  171.00   1.0000  100.0000
omega____ theta____ kappa____ phi______ frames
    -      114.0000   61.0000   90.0000 85

 19 omega   61.00  116.00   1.0000  100.0000
omega____ theta____ kappa____ phi______ frames
    -      114.0000 -111.0000   30.0000 55

 20 omega  111.00  137.00   1.0000  100.0000
omega____ theta____ kappa____ phi______ frames
    -      114.0000  -77.0000   30.0000 26

 21 omega  101.00  174.00   1.0000  100.0000
omega____ theta____ kappa____ phi______ frames
    -      114.0000  111.0000    0.0000 73

 22 omega   51.00  141.00   1.0000  100.0000
omega____ theta____ kappa____ phi______ frames
    -      114.0000  -61.0000   30.0000 90

 23 omega  102.00  151.00   1.0000  100.0000
omega____ theta____ kappa____ phi______ frames
    -      114.0000   45.0000   60.0000 49

 24 omega   38.00   83.00   1.0000  100.0000
omega____ theta____ kappa____ phi______ frames
    -      114.0000  -30.0000  -60.0000 45
;
_diffrn_measurement_device 'four-circle diffractometer'
_diffrn_measurement_device_type 'Xcalibur, Ruby, Gemini'
_diffrn_measurement_method '\w scans'
_diffrn_orient_matrix_UB_11 -0.0161092000
_diffrn_orient_matrix_UB_12 0.0763202000
_diffrn_orient_matrix_UB_13 -0.0193948000
_diffrn_orient_matrix_UB_21 -0.0586045000
_diffrn_orient_matrix_UB_22 -0.0258803000
_diffrn_orient_matrix_UB_23 -0.0550571000
_diffrn_orient_matrix_UB_31 -0.1358705000
_diffrn_orient_matrix_UB_32 0.0021243000
_diffrn_orient_matrix_UB_33 0.0260498000
_diffrn_radiation_monochromator graphite
_diffrn_radiation_probe x-ray
_diffrn_radiation_type CuK\a
_diffrn_radiation_wavelength 1.54184
_diffrn_reflns_av_R_equivalents 0.0375
_diffrn_reflns_av_unetI/netI 0.0300
_diffrn_reflns_laue_measured_fraction_full 1.000
_diffrn_reflns_laue_measured_fraction_max 0.995
_diffrn_reflns_limit_h_max 12
_diffrn_reflns_limit_h_min -12
_diffrn_reflns_limit_k_max 24
_diffrn_reflns_limit_k_min -21
_diffrn_reflns_limit_l_max 30
_diffrn_reflns_limit_l_min -30
_diffrn_reflns_number 42062
_diffrn_reflns_point_group_measured_fraction_full 1.000
_diffrn_reflns_point_group_measured_fraction_max 0.991
_diffrn_reflns_theta_full 67.684
_diffrn_reflns_theta_max 78.101
_diffrn_reflns_theta_min 3.669
_diffrn_source 'Enhance (Cu) X-ray Source'
_exptl_absorpt_coefficient_mu 3.316
_exptl_absorpt_correction_T_max 1.00000
_exptl_absorpt_correction_T_min 0.34529
_exptl_absorpt_correction_type multi-scan
_exptl_absorpt_process_details
;
CrysAlisPro, Agilent Technologies,
Version 1.171.37.35 (release 13-08-2014 CrysAlis171 .NET)
(compiled Aug 13 2014,18:06:01)
Empirical absorption correction using spherical harmonics,
 implemented in SCALE3 ABSPACK scaling algorithm.
Empirical absorption correction using spherical harmonics,
 implemented in SCALE3 ABSPACK scaling algorithm.
;
_exptl_crystal_colour orange
_exptl_crystal_colour_primary orange
_exptl_crystal_density_diffrn 1.351
_exptl_crystal_description block
_exptl_crystal_F_000 2024
_exptl_crystal_size_max 0.3
_exptl_crystal_size_mid 0.2
_exptl_crystal_size_min 0.18
_refine_diff_density_max 0.535
_refine_diff_density_min -0.357
_refine_diff_density_rms 0.083
_refine_ls_abs_structure_details
;
 Flack x determined using 4019 quotients [(I+)-(I-)]/[(I+)+(I-)]
 (Parsons, Flack and Wagner, Acta Cryst. B69 (2013) 249-259).
Hooft y: -0.0030(11)  (Olex2)
Flack x: -0.005(1) (Shelxl2014)


;
_refine_ls_abs_structure_Flack -0.0050(13)
_refine_ls_extinction_method none
_refine_ls_goodness_of_fit_ref 1.043
_refine_ls_hydrogen_treatment constr
_refine_ls_matrix_type full
_refine_ls_number_parameters 624
_refine_ls_number_reflns 10112
_refine_ls_number_restraints 84
_refine_ls_restrained_S_all 1.097
_refine_ls_R_factor_all 0.0390
_refine_ls_R_factor_gt 0.0361
_refine_ls_shift/su_max 0.001
_refine_ls_shift/su_mean 0.000
_refine_ls_structure_factor_coef Fsqd
_refine_ls_weighting_details 'w=1/[\s^2^(Fo^2^)+(0.0666P)^2^+0.9128P] where P=(Fo^2^+2Fc^2^)/3'
_refine_ls_weighting_scheme calc
_refine_ls_wR_factor_gt 0.0977
_refine_ls_wR_factor_ref 0.1006
_reflns_Friedel_coverage 0.796
_reflns_friedel_fraction_full 1.000
_reflns_friedel_fraction_max 0.987
_reflns_number_gt 9700
_reflns_number_total 10112
_reflns_threshold_expression 'I > 2\s(I)'
_cod_data_source_file c5dt04610f2.cif
_cod_data_source_block rh2
_cod_depositor_comments 'Adding full bibliography for 7038190--7038192.cif.'
_cod_database_code 7038191
_chemical_oxdiff_formula 'C20 H20 N2 O2 Fe'
_shelx_space_group_comment
;
The symmetry employed for this shelxl refinement is uniquely defined
by the following loop, which should always be used as a source of
symmetry information in preference to the above space-group names.
They are only intended as comments.
;
_reflns_odcompleteness_completeness 99.94
_reflns_odcompleteness_iscentric 1
_reflns_odcompleteness_theta 74.33
_olex2_refinement_description
;
Some of the phenyl groups had rather large thermal parameters which were restrained
to be a little more reasonable with SIMU restraints.

1. Fixed Uiso
 At 1.2 times of:
  All C(H) groups, All C(H,H) groups
 At 1.5 times of:
  All C(H,H,H) groups
2. Uiso/Uaniso restraints and constraints
C10 \\sim C15 \\sim C14 \\sim C13 \\sim C12 \\sim C11: within 1.7A with sigma
of 0.004 and sigma for terminal atoms of 0.008
O7 \\sim C29 \\sim C30 \\sim C35 \\sim C34 \\sim C33 \\sim C32 \\sim C31:
within 1.7A with sigma of 0.002 and sigma for terminal atoms of 0.004
3.a Ternary CH refined with riding coordinates:
 C4(H4), C7(H7)
3.b Secondary CH2 refined with riding coordinates:
 C5(H5A,H5B), C6(H6A,H6B), C22(H22A,H22B), C29(H29A,H29B)
3.c Aromatic/amide H refined with riding coordinates:
 C11(H11), C12(H12), C13(H13), C14(H14), C15(H15), C17(H17), C18(H18),
 C19(H19), C20(H20), C21(H21), C24(H24), C25(H25), C26(H26), C27(H27), C28(H28),
  C31(H31), C32(H32), C33(H33), C34(H34), C35(H35), C40(H40), C41(H41),
 C43(H43), C44(H44), C45(H45), C46(H46), C51(H51), C52(H52), C53(H53), C54(H54),
  C56(H56), C57(H57)
3.d Idealised Me refined as rotating group:
 C60(H60A,H60B,H60C), C61(H61A,H61B,H61C)
;
_shelx_shelxl_version_number 2014/7
_olex2_submission_special_instructions 'No special instructions were received'

loop_
_space_group_symop_operation_xyz
'x, y, z'
'-x+1/2, -y, z+1/2'
'-x, y+1/2, -z+1/2'
'x+1/2, -y+1/2, -z'

loop_
_atom_site_label
_atom_site_type_symbol
_atom_site_fract_x
_atom_site_fract_y
_atom_site_fract_z
_atom_site_U_iso_or_equiv
_atom_site_adp_type
_atom_site_occupancy
_atom_site_site_symmetry_order
_atom_site_calc_flag
_atom_site_refinement_flags_posn
_atom_site_refinement_flags_adp
Fe1 Fe 0.35221(4) 0.80915(2) 0.63974(2) 0.02538(11) Uani 1 1 d . .
P1 P 0.31809(6) 0.84886(4) 0.72339(3) 0.02573(14) Uani 1 1 d . .
O1 O 0.0420(2) 0.78087(11) 0.68434(9) 0.0318(4) Uani 1 1 d . .
N1 N 0.2051(3) 0.90801(14) 0.73273(11) 0.0337(5) Uani 1 1 d . .
C1 C 0.1292(3) 0.77461(14) 0.64948(11) 0.0272(5) Uani 1 1 d . .
C2 C 0.1654(2) 0.82298(14) 0.60401(10) 0.0260(5) Uani 1 1 d . .
C3 C 0.2534(3) 0.78656(15) 0.56790(11) 0.0271(5) Uani 1 1 d . .
O4 O 0.4005(2) 0.84498(13) 0.50689(8) 0.0352(4) Uani 1 1 d . .
C4 C 0.2892(3) 0.80018(16) 0.50737(11) 0.0311(6) Uani 1 1 d . .
H4 H 0.2172 0.8235 0.4886 0.037 Uiso 1 1 calc R .
C5 C 0.3152(3) 0.72965(18) 0.47977(12) 0.0385(7) Uani 1 1 d . .
H5A H 0.3451 0.7372 0.4421 0.046 Uiso 1 1 calc R .
H5B H 0.2356 0.7030 0.4780 0.046 Uiso 1 1 calc R .
C6 C 0.4169(3) 0.6878(2) 0.51194(14) 0.0412(7) Uani 1 1 d . .
H6A H 0.4420 0.6471 0.4905 0.049 Uiso 1 1 calc R .
H6B H 0.4931 0.7165 0.5175 0.049 Uiso 1 1 calc R .
O7 O 0.2710(2) 0.60946(12) 0.56063(11) 0.0390(5) Uani 1 1 d . U
C7 C 0.3643(3) 0.66463(16) 0.56768(13) 0.0341(6) Uani 1 1 d . .
H7 H 0.4349 0.6490 0.5918 0.041 Uiso 1 1 calc R .
C8 C 0.2903(3) 0.72327(15) 0.59494(11) 0.0283(5) Uani 1 1 d . .
C9 C 0.2299(3) 0.72012(15) 0.64811(12) 0.0289(5) Uani 1 1 d . .
C10 C 0.2329(4) 0.65989(17) 0.68640(14) 0.0408(7) Uani 1 1 d . U
C11 C 0.3464(5) 0.6358(3) 0.71074(19) 0.0642(10) Uani 1 1 d . U
H11 H 0.4240 0.6590 0.7048 0.077 Uiso 1 1 calc R .
C12 C 0.3422(7) 0.5760(3) 0.7443(3) 0.0872(14) Uani 1 1 d . U
H12 H 0.4182 0.5587 0.7596 0.105 Uiso 1 1 calc R .
C13 C 0.2271(7) 0.5426(3) 0.7549(3) 0.0903(15) Uani 1 1 d . U
H13 H 0.2256 0.5034 0.7778 0.108 Uiso 1 1 calc R .
C14 C 0.1136(6) 0.5671(3) 0.7315(3) 0.0800(13) Uani 1 1 d . U
H14 H 0.0357 0.5445 0.7384 0.096 Uiso 1 1 calc R .
C15 C 0.1172(5) 0.6260(2) 0.69759(19) 0.0562(9) Uani 1 1 d . U
H15 H 0.0410 0.6428 0.6822 0.067 Uiso 1 1 calc R .
C16 C 0.1002(3) 0.89007(15) 0.59358(11) 0.0276(5) Uani 1 1 d . .
C17 C -0.0214(3) 0.90364(17) 0.61743(12) 0.0340(6) Uani 1 1 d . .
H17 H -0.0605 0.8701 0.6398 0.041 Uiso 1 1 calc R .
C18 C -0.0833(3) 0.9671(2) 0.60773(14) 0.0433(7) Uani 1 1 d . .
H18 H -0.1634 0.9757 0.6239 0.052 Uiso 1 1 calc R .
C19 C -0.0271(4) 1.0178(2) 0.57426(16) 0.0478(8) Uani 1 1 d . .
H19 H -0.0685 1.0603 0.5683 0.057 Uiso 1 1 calc R .
C20 C 0.0916(4) 1.00420(18) 0.54975(14) 0.0420(7) Uani 1 1 d . .
H20 H 0.1294 1.0376 0.5269 0.050 Uiso 1 1 calc R .
C21 C 0.1541(3) 0.94118(16) 0.55912(12) 0.0335(6) Uani 1 1 d . .
H21 H 0.2334 0.9327 0.5422 0.040 Uiso 1 1 calc R .
C22 C 0.4464(3) 0.8651(2) 0.45264(13) 0.0415(7) Uani 1 1 d . .
H22A H 0.4659 0.8231 0.4316 0.050 Uiso 1 1 calc R .
H22B H 0.5261 0.8912 0.4569 0.050 Uiso 1 1 calc R .
C23 C 0.3520(3) 0.90870(18) 0.42012(13) 0.0394(7) Uani 1 1 d . .
C24 C 0.2881(4) 0.8812(2) 0.37430(16) 0.0523(9) Uani 1 1 d . .
H24 H 0.3052 0.8355 0.3632 0.063 Uiso 1 1 calc R .
C25 C 0.1993(5) 0.9209(3) 0.3448(2) 0.0725(15) Uani 1 1 d . .
H25 H 0.1571 0.9015 0.3144 0.087 Uiso 1 1 calc R .
C26 C 0.1733(5) 0.9887(3) 0.3602(3) 0.0816(17) Uani 1 1 d . .
H26 H 0.1129 1.0150 0.3408 0.098 Uiso 1 1 calc R .
C27 C 0.2381(7) 1.0172(3) 0.4051(2) 0.0814(17) Uani 1 1 d . .
H27 H 0.2221 1.0632 0.4156 0.098 Uiso 1 1 calc R .
C28 C 0.3275(5) 0.9771(2) 0.43460(17) 0.0596(11) Uani 1 1 d . .
H28 H 0.3710 0.9969 0.4645 0.072 Uiso 1 1 calc R .
C29 C 0.3200(4) 0.5408(2) 0.5719(2) 0.0539(7) Uani 1 1 d . U
H29A H 0.3366 0.5360 0.6113 0.065 Uiso 1 1 calc R .
H29B H 0.4009 0.5341 0.5523 0.065 Uiso 1 1 calc R .
C30 C 0.2268(4) 0.48713(19) 0.55422(19) 0.0520(7) Uani 1 1 d . U
C31 C 0.1795(4) 0.4848(2) 0.5000(2) 0.0566(8) Uani 1 1 d . U
H31 H 0.2039 0.5196 0.4752 0.068 Uiso 1 1 calc R .
C32 C 0.0980(5) 0.4325(2) 0.4820(2) 0.0618(8) Uani 1 1 d . U
H32 H 0.0679 0.4327 0.4457 0.074 Uiso 1 1 calc R .
C33 C 0.0613(5) 0.3804(2) 0.5177(2) 0.0656(9) Uani 1 1 d . U
H33 H 0.0089 0.3442 0.5052 0.079 Uiso 1 1 calc R .
C34 C 0.1021(4) 0.3815(2) 0.5727(2) 0.0643(8) Uani 1 1 d . U
H34 H 0.0760 0.3466 0.5971 0.077 Uiso 1 1 calc R .
C35 C 0.1820(4) 0.4351(2) 0.5908(2) 0.0605(8) Uani 1 1 d . U
H35 H 0.2064 0.4368 0.6279 0.073 Uiso 1 1 calc R .
O36 O 0.6034(3) 0.74213(19) 0.64766(17) 0.0742(11) Uani 1 1 d . .
C36 C 0.5052(3) 0.76871(19) 0.64762(15) 0.0421(7) Uani 1 1 d . .
O37 O 0.4838(3) 0.93665(15) 0.60440(11) 0.0535(7) Uani 1 1 d . .
C37 C 0.4297(3) 0.88706(18) 0.61644(12) 0.0361(6) Uani 1 1 d . .
O38 O 0.44002(19) 0.88722(11) 0.75509(8) 0.0291(4) Uani 1 1 d . .
C39 C 0.5475(3) 0.84576(15) 0.76648(11) 0.0279(5) Uani 1 1 d . .
C40 C 0.6606(3) 0.85722(16) 0.73524(12) 0.0327(6) Uani 1 1 d . .
H40 H 0.6639 0.8928 0.7090 0.039 Uiso 1 1 calc R .
C41 C 0.7655(3) 0.81516(18) 0.74411(12) 0.0353(6) Uani 1 1 d . .
H41 H 0.8414 0.8232 0.7244 0.042 Uiso 1 1 calc R .
C42 C 0.7601(3) 0.75975(16) 0.78271(12) 0.0310(6) Uani 1 1 d . .
C43 C 0.8649(3) 0.71220(18) 0.78901(13) 0.0363(6) Uani 1 1 d . .
H43 H 0.9395 0.7185 0.7681 0.044 Uiso 1 1 calc R .
C44 C 0.8574(3) 0.65778(19) 0.82508(14) 0.0405(7) Uani 1 1 d . .
H44 H 0.9273 0.6276 0.8291 0.049 Uiso 1 1 calc R .
C45 C 0.7441(3) 0.64673(17) 0.85647(13) 0.0378(6) Uani 1 1 d . .
H45 H 0.7393 0.6088 0.8805 0.045 Uiso 1 1 calc R .
C46 C 0.6408(3) 0.69149(16) 0.85182(11) 0.0327(5) Uani 1 1 d . .
H46 H 0.5668 0.6836 0.8728 0.039 Uiso 1 1 calc R .
C47 C 0.6460(3) 0.74983(15) 0.81528(11) 0.0277(5) Uani 1 1 d . .
C48 C 0.5399(3) 0.79668(15) 0.80809(11) 0.0266(5) Uani 1 1 d . .
C49 C 0.4229(3) 0.79336(14) 0.84394(11) 0.0258(5) Uani 1 1 d . .
C50 C 0.4328(3) 0.79956(15) 0.90316(11) 0.0273(5) Uani 1 1 d . .
C51 C 0.5495(3) 0.81924(15) 0.92956(12) 0.0303(5) Uani 1 1 d . .
H51 H 0.6235 0.8261 0.9084 0.036 Uiso 1 1 calc R .
C52 C 0.5546(3) 0.82825(16) 0.98596(12) 0.0340(6) Uani 1 1 d . .
H52 H 0.6316 0.8422 1.0025 0.041 Uiso 1 1 calc R .
C53 C 0.4452(3) 0.81673(17) 1.01907(12) 0.0360(6) Uani 1 1 d . .
H53 H 0.4505 0.8221 1.0574 0.043 Uiso 1 1 calc R .
C54 C 0.3311(3) 0.79769(16) 0.99521(12) 0.0343(6) Uani 1 1 d . .
H54 H 0.2592 0.7897 1.0175 0.041 Uiso 1 1 calc R .
C55 C 0.3207(3) 0.78986(15) 0.93660(12) 0.0309(6) Uani 1 1 d . .
C56 C 0.2016(3) 0.77448(18) 0.91069(13) 0.0366(6) Uani 1 1 d . .
H56 H 0.1292 0.7653 0.9324 0.044 Uiso 1 1 calc R .
C57 C 0.1912(3) 0.77286(17) 0.85418(13) 0.0353(6) Uani 1 1 d . .
H57 H 0.1122 0.7634 0.8374 0.042 Uiso 1 1 calc R .
C58 C 0.3018(3) 0.78579(15) 0.82162(11) 0.0284(5) Uani 1 1 d . .
O59 O 0.28327(19) 0.78513(11) 0.76438(8) 0.0289(4) Uani 1 1 d . .
C60 C 0.0950(3) 0.90303(19) 0.76977(14) 0.0413(7) Uani 1 1 d . .
H60A H 0.0794 0.8548 0.7787 0.062 Uiso 1 1 calc GR .
H60B H 0.0201 0.9223 0.7519 0.062 Uiso 1 1 calc GR .
H60C H 0.1126 0.9287 0.8032 0.062 Uiso 1 1 calc GR .
C61 C 0.2235(3) 0.97675(17) 0.70755(14) 0.0394(7) Uani 1 1 d . .
H61A H 0.2364 1.0110 0.7362 0.059 Uiso 1 1 calc GR .
H61B H 0.1484 0.9888 0.6862 0.059 Uiso 1 1 calc GR .
H61C H 0.2978 0.9756 0.6837 0.059 Uiso 1 1 calc GR .

loop_
_atom_site_aniso_label
_atom_site_aniso_U_11
_atom_site_aniso_U_22
_atom_site_aniso_U_33
_atom_site_aniso_U_23
_atom_site_aniso_U_13
_atom_site_aniso_U_12
Fe1 0.02053(19) 0.0330(2) 0.02264(18) -0.00005(16) 0.00203(15) 0.00118(16)
P1 0.0227(3) 0.0319(3) 0.0226(3) 0.0008(2) 0.0007(2) 0.0029(2)
O1 0.0267(9) 0.0373(10) 0.0314(9) 0.0033(8) 0.0096(8) 0.0016(8)
N1 0.0292(12) 0.0381(13) 0.0337(12) -0.0011(10) 0.0028(10) 0.0080(10)
C1 0.0229(12) 0.0328(13) 0.0259(12) -0.0001(10) 0.0009(10) -0.0008(10)
C2 0.0212(12) 0.0335(13) 0.0232(11) -0.0009(9) -0.0007(9) -0.0023(10)
C3 0.0205(12) 0.0361(13) 0.0247(12) -0.0037(10) 0.0002(9) -0.0023(10)
O4 0.0272(9) 0.0511(12) 0.0275(9) -0.0008(9) 0.0023(8) -0.0100(9)
C4 0.0239(12) 0.0436(15) 0.0259(12) -0.0001(11) 0.0021(10) -0.0054(11)
C5 0.0374(15) 0.0502(18) 0.0277(13) -0.0072(12) 0.0073(12) -0.0058(14)
C6 0.0345(15) 0.0482(17) 0.0407(16) -0.0128(14) 0.0132(12) 0.0031(14)
O7 0.0321(10) 0.0335(10) 0.0513(12) -0.0052(9) 0.0014(9) 0.0048(8)
C7 0.0276(13) 0.0378(14) 0.0369(14) -0.0065(11) 0.0017(11) 0.0042(11)
C8 0.0244(12) 0.0325(13) 0.0280(12) -0.0045(10) 0.0028(10) -0.0013(10)
C9 0.0254(12) 0.0318(12) 0.0295(13) -0.0005(11) 0.0045(10) -0.0004(10)
C10 0.0509(17) 0.0344(14) 0.0370(14) 0.0039(12) 0.0132(13) 0.0090(13)
C11 0.071(2) 0.062(2) 0.060(2) 0.0235(18) 0.0103(19) 0.0275(19)
C12 0.103(3) 0.076(3) 0.082(3) 0.037(2) 0.019(3) 0.044(2)
C13 0.119(3) 0.064(2) 0.089(3) 0.042(2) 0.045(3) 0.035(2)
C14 0.099(3) 0.050(2) 0.092(3) 0.025(2) 0.048(2) 0.012(2)
C15 0.068(2) 0.0370(16) 0.064(2) 0.0078(15) 0.0286(18) 0.0004(15)
C16 0.0253(12) 0.0352(13) 0.0224(11) -0.0029(10) -0.0030(10) -0.0004(10)
C17 0.0323(14) 0.0441(16) 0.0256(12) 0.0024(11) 0.0002(11) 0.0064(12)
C18 0.0396(16) 0.0524(19) 0.0378(16) 0.0026(14) 0.0028(13) 0.0175(15)
C19 0.051(2) 0.0435(18) 0.0485(19) 0.0061(15) -0.0024(15) 0.0165(15)
C20 0.0448(18) 0.0395(16) 0.0417(16) 0.0069(13) -0.0042(14) -0.0002(14)
C21 0.0314(14) 0.0367(14) 0.0323(13) 0.0026(11) -0.0016(12) -0.0001(12)
C22 0.0312(15) 0.060(2) 0.0329(15) 0.0013(14) 0.0056(12) -0.0114(14)
C23 0.0346(15) 0.0522(18) 0.0315(14) 0.0071(13) 0.0072(12) -0.0148(14)
C24 0.056(2) 0.059(2) 0.0420(18) 0.0116(16) -0.0091(16) -0.0249(18)
C25 0.066(3) 0.089(3) 0.063(3) 0.035(2) -0.020(2) -0.034(3)
C26 0.064(3) 0.099(4) 0.082(3) 0.059(3) 0.009(3) 0.004(3)
C27 0.117(5) 0.060(3) 0.067(3) 0.026(2) 0.029(3) 0.016(3)
C28 0.085(3) 0.051(2) 0.0430(18) 0.0042(16) 0.010(2) -0.011(2)
C29 0.0443(14) 0.0404(14) 0.0770(17) -0.0049(13) -0.0051(14) 0.0068(12)
C30 0.0425(13) 0.0385(13) 0.0750(16) -0.0023(13) 0.0051(13) 0.0085(11)
C31 0.0461(15) 0.0469(14) 0.0767(18) -0.0028(14) 0.0054(15) 0.0010(13)
C32 0.0520(16) 0.0489(15) 0.084(2) -0.0022(16) 0.0020(16) 0.0000(14)
C33 0.0544(17) 0.0490(15) 0.093(2) 0.0020(17) 0.0019(17) -0.0006(14)
C34 0.0507(16) 0.0480(15) 0.094(2) 0.0075(16) 0.0046(16) -0.0021(14)
C35 0.0491(16) 0.0493(15) 0.0832(19) 0.0033(15) 0.0031(15) 0.0056(14)
O36 0.0347(14) 0.080(2) 0.108(3) -0.049(2) -0.0207(15) 0.0239(14)
C36 0.0300(15) 0.0498(17) 0.0464(18) -0.0172(15) -0.0054(13) 0.0059(13)
O37 0.0616(17) 0.0567(15) 0.0422(13) 0.0050(11) 0.0032(12) -0.0284(13)
C37 0.0328(15) 0.0488(17) 0.0266(13) -0.0003(12) 0.0004(11) -0.0083(13)
O38 0.0278(9) 0.0306(9) 0.0289(9) 0.0011(7) -0.0006(7) 0.0005(8)
C39 0.0240(12) 0.0339(13) 0.0259(12) -0.0017(10) -0.0006(10) -0.0021(10)
C40 0.0287(14) 0.0409(14) 0.0284(12) 0.0039(11) 0.0018(11) -0.0077(12)
C41 0.0231(12) 0.0518(17) 0.0310(13) -0.0016(13) 0.0053(10) -0.0067(12)
C42 0.0215(12) 0.0437(15) 0.0278(12) -0.0060(11) -0.0007(10) 0.0007(11)
C43 0.0241(13) 0.0508(17) 0.0342(14) -0.0102(12) 0.0004(11) 0.0038(12)
C44 0.0306(14) 0.0497(17) 0.0412(15) -0.0083(13) -0.0055(13) 0.0127(14)
C45 0.0399(16) 0.0380(14) 0.0354(14) -0.0008(12) -0.0045(12) 0.0072(12)
C46 0.0295(13) 0.0390(14) 0.0297(12) -0.0011(11) 0.0009(10) 0.0011(12)
C47 0.0222(12) 0.0366(13) 0.0242(11) -0.0037(10) -0.0005(10) 0.0012(10)
C48 0.0222(12) 0.0350(13) 0.0226(11) -0.0023(10) 0.0006(9) -0.0017(10)
C49 0.0233(12) 0.0284(12) 0.0256(12) 0.0018(9) 0.0028(9) 0.0017(9)
C50 0.0270(13) 0.0310(13) 0.0239(12) 0.0028(10) 0.0024(10) 0.0013(10)
C51 0.0281(13) 0.0343(13) 0.0286(12) -0.0006(10) 0.0009(10) 0.0010(11)
C52 0.0343(14) 0.0365(14) 0.0311(13) -0.0036(11) -0.0033(11) 0.0008(11)
C53 0.0443(16) 0.0389(15) 0.0248(12) -0.0015(11) 0.0011(11) 0.0057(13)
C54 0.0349(15) 0.0405(14) 0.0273(13) 0.0037(11) 0.0084(11) 0.0046(12)
C55 0.0308(14) 0.0363(14) 0.0257(12) 0.0037(10) 0.0036(10) 0.0032(11)
C56 0.0250(13) 0.0529(18) 0.0319(14) 0.0085(12) 0.0079(11) -0.0005(12)
C57 0.0226(12) 0.0502(16) 0.0331(14) 0.0049(12) 0.0015(11) -0.0027(12)
C58 0.0250(12) 0.0354(13) 0.0248(12) 0.0021(10) 0.0018(10) -0.0003(10)
O59 0.0248(9) 0.0365(10) 0.0253(9) 0.0022(7) -0.0018(7) -0.0010(7)
C60 0.0308(15) 0.0523(18) 0.0409(16) -0.0063(14) 0.0065(13) 0.0096(13)
C61 0.0401(16) 0.0366(15) 0.0415(16) -0.0019(12) -0.0008(13) 0.0082(13)

loop_
_atom_type_symbol
_atom_type_description
_atom_type_scat_dispersion_real
_atom_type_scat_dispersion_imag
_atom_type_scat_source
C C 0.0181 0.0091 'International Tables Vol C Tables 4.2.6.8 and 6.1.1.4'
H H 0.0000 0.0000 'International Tables Vol C Tables 4.2.6.8 and 6.1.1.4'
Fe Fe -1.1336 3.1974 'International Tables Vol C Tables 4.2.6.8 and 6.1.1.4'
N N 0.0311 0.0180 'International Tables Vol C Tables 4.2.6.8 and 6.1.1.4'
O O 0.0492 0.0322 'International Tables Vol C Tables 4.2.6.8 and 6.1.1.4'
P P 0.2955 0.4335 'International Tables Vol C Tables 4.2.6.8 and 6.1.1.4'

loop_
_geom_angle_atom_site_label_1
_geom_angle_atom_site_label_2
_geom_angle_atom_site_label_3
_geom_angle
P1 Fe1 C1 81.40(7)
C2 Fe1 P1 100.54(7)
C2 Fe1 C1 37.41(9)
C3 Fe1 P1 140.35(8)
C3 Fe1 C1 63.16(10)
C3 Fe1 C2 40.13(10)
C3 Fe1 C8 40.47(11)
C3 Fe1 C9 67.44(11)
C8 Fe1 P1 135.11(8)
C8 Fe1 C1 62.40(10)
C8 Fe1 C2 66.82(10)
C8 Fe1 C9 39.71(10)
C9 Fe1 P1 95.41(8)
C9 Fe1 C1 37.21(10)
C9 Fe1 C2 66.32(10)
C36 Fe1 P1 101.38(11)
C36 Fe1 C1 136.49(14)
C36 Fe1 C2 155.12(13)
C36 Fe1 C3 116.29(13)
C36 Fe1 C8 89.24(13)
C36 Fe1 C9 99.94(15)
C36 Fe1 C37 89.78(17)
C37 Fe1 P1 94.21(10)
C37 Fe1 C1 133.62(13)
C37 Fe1 C2 100.20(13)
C37 Fe1 C3 97.69(13)
C37 Fe1 C8 129.68(13)
C37 Fe1 C9 164.70(13)
N1 P1 Fe1 118.76(10)
N1 P1 O38 100.14(12)
O38 P1 Fe1 117.32(8)
O59 P1 Fe1 109.87(8)
O59 P1 N1 106.10(13)
O59 P1 O38 102.93(10)
C60 N1 P1 126.8(2)
C60 N1 C61 114.7(3)
C61 N1 P1 118.0(2)
O1 C1 Fe1 137.5(2)
O1 C1 C2 128.7(3)
O1 C1 C9 126.8(3)
C2 C1 Fe1 61.02(13)
C9 C1 Fe1 60.94(14)
C9 C1 C2 104.2(2)
C1 C2 Fe1 81.57(15)
C3 C2 Fe1 67.06(14)
C3 C2 C1 107.8(2)
C3 C2 C16 127.5(2)
C16 C2 Fe1 126.37(18)
C16 C2 C1 123.7(2)
C2 C3 Fe1 72.81(15)
C2 C3 C4 130.4(3)
C4 C3 Fe1 130.36(19)
C8 C3 Fe1 70.14(15)
C8 C3 C2 107.7(2)
C8 C3 C4 121.1(2)
C4 O4 C22 115.5(2)
C3 C4 H4 109.6
O4 C4 C3 107.7(2)
O4 C4 H4 109.6
O4 C4 C5 112.4(2)
C5 C4 C3 108.0(2)
C5 C4 H4 109.6
C4 C5 H5A 109.4
C4 C5 H5B 109.4
C4 C5 C6 111.2(3)
H5A C5 H5B 108.0
C6 C5 H5A 109.4
C6 C5 H5B 109.4
C5 C6 H6A 109.5
C5 C6 H6B 109.5
H6A C6 H6B 108.1
C7 C6 C5 110.7(2)
C7 C6 H6A 109.5
C7 C6 H6B 109.5
C29 O7 C7 114.3(3)
C6 C7 H7 110.3
O7 C7 C6 110.5(3)
O7 C7 H7 110.3
O7 C7 C8 104.8(2)
C8 C7 C6 110.6(3)
C8 C7 H7 110.3
C3 C8 Fe1 69.40(15)
C3 C8 C7 124.6(3)
C3 C8 C9 109.2(2)
C7 C8 Fe1 131.3(2)
C9 C8 Fe1 72.56(16)
C9 C8 C7 125.6(3)
C1 C9 Fe1 81.85(16)
C1 C9 C10 123.5(2)
C8 C9 Fe1 67.73(16)
C8 C9 C1 107.5(2)
C8 C9 C10 125.8(3)
C10 C9 Fe1 132.0(2)
C11 C10 C9 122.7(3)
C15 C10 C9 117.9(3)
C15 C10 C11 119.5(4)
C10 C11 H11 120.4
C10 C11 C12 119.2(5)
C12 C11 H11 120.4
C11 C12 H12 119.6
C13 C12 C11 120.9(6)
C13 C12 H12 119.6
C12 C13 H13 120.0
C12 C13 C14 120.1(4)
C14 C13 H13 120.0
C13 C14 H14 120.3
C13 C14 C15 119.4(5)
C15 C14 H14 120.3
C10 C15 C14 121.0(5)
C10 C15 H15 119.5
C14 C15 H15 119.5
C17 C16 C2 120.1(3)
C21 C16 C2 121.8(3)
C21 C16 C17 118.1(3)
C16 C17 H17 119.9
C18 C17 C16 120.3(3)
C18 C17 H17 119.9
C17 C18 H18 119.6
C19 C18 C17 120.8(3)
C19 C18 H18 119.6
C18 C19 H19 120.4
C20 C19 C18 119.2(3)
C20 C19 H19 120.4
C19 C20 H20 119.8
C21 C20 C19 120.5(3)
C21 C20 H20 119.8
C16 C21 H21 119.4
C20 C21 C16 121.1(3)
C20 C21 H21 119.4
O4 C22 H22A 108.8
O4 C22 H22B 108.8
O4 C22 C23 113.9(3)
H22A C22 H22B 107.7
C23 C22 H22A 108.8
C23 C22 H22B 108.8
C24 C23 C22 120.9(4)
C28 C23 C22 121.0(3)
C28 C23 C24 118.2(4)
C23 C24 H24 119.5
C25 C24 C23 121.0(5)
C25 C24 H24 119.5
C24 C25 H25 119.8
C26 C25 C24 120.5(5)
C26 C25 H25 119.8
C25 C26 H26 120.4
C25 C26 C27 119.1(5)
C27 C26 H26 120.4
C26 C27 H27 119.9
C26 C27 C28 120.2(5)
C28 C27 H27 119.9
C23 C28 C27 121.0(5)
C23 C28 H28 119.5
C27 C28 H28 119.5
O7 C29 H29A 109.5
O7 C29 H29B 109.5
O7 C29 C30 110.6(3)
H29A C29 H29B 108.1
C30 C29 H29A 109.5
C30 C29 H29B 109.5
C31 C30 C29 121.6(4)
C31 C30 C35 116.6(4)
C35 C30 C29 121.9(4)
C30 C31 H31 118.9
C32 C31 C30 122.2(4)
C32 C31 H31 118.9
C31 C32 H32 120.0
C33 C32 C31 119.9(5)
C33 C32 H32 120.0
C32 C33 H33 119.9
C32 C33 C34 120.2(5)
C34 C33 H33 119.9
C33 C34 H34 120.3
C35 C34 C33 119.5(5)
C35 C34 H34 120.3
C30 C35 H35 119.3
C34 C35 C30 121.4(5)
C34 C35 H35 119.3
O36 C36 Fe1 173.9(4)
O37 C37 Fe1 175.8(3)
C39 O38 P1 116.75(18)
O38 C39 C40 118.0(3)
C48 C39 O38 119.0(2)
C48 C39 C40 122.9(3)
C39 C40 H40 120.5
C41 C40 C39 119.0(3)
C41 C40 H40 120.5
C40 C41 H41 119.6
C40 C41 C42 120.8(3)
C42 C41 H41 119.6
C41 C42 C43 121.3(3)
C41 C42 C47 119.6(3)
C43 C42 C47 119.1(3)
C42 C43 H43 119.5
C44 C43 C42 120.9(3)
C44 C43 H43 119.5
C43 C44 H44 119.8
C43 C44 C45 120.3(3)
C45 C44 H44 119.8
C44 C45 H45 119.7
C46 C45 C44 120.7(3)
C46 C45 H45 119.7
C45 C46 H46 119.7
C45 C46 C47 120.6(3)
C47 C46 H46 119.7
C46 C47 C42 118.3(3)
C46 C47 C48 122.5(3)
C48 C47 C42 119.1(3)
C39 C48 C47 118.2(2)
C39 C48 C49 119.9(2)
C47 C48 C49 121.9(2)
C50 C49 C48 121.0(2)
C58 C49 C48 121.3(2)
C58 C49 C50 117.7(2)
C51 C50 C49 122.0(2)
C51 C50 C55 118.4(2)
C55 C50 C49 119.5(3)
C50 C51 H51 119.6
C52 C51 C50 120.8(3)
C52 C51 H51 119.6
C51 C52 H52 119.6
C51 C52 C53 120.9(3)
C53 C52 H52 119.6
C52 C53 H53 120.0
C54 C53 C52 120.1(3)
C54 C53 H53 120.0
C53 C54 H54 119.6
C53 C54 C55 120.8(3)
C55 C54 H54 119.6
C54 C55 C50 119.0(3)
C56 C55 C50 119.2(3)
C56 C55 C54 121.7(3)
C55 C56 H56 119.6
C57 C56 C55 120.9(3)
C57 C56 H56 119.6
C56 C57 H57 120.4
C56 C57 C58 119.1(3)
C58 C57 H57 120.4
C49 C58 C57 122.8(3)
C49 C58 O59 121.0(2)
O59 C58 C57 115.9(2)
C58 O59 P1 124.76(18)
N1 C60 H60A 109.5
N1 C60 H60B 109.5
N1 C60 H60C 109.5
H60A C60 H60B 109.5
H60A C60 H60C 109.5
H60B C60 H60C 109.5
N1 C61 H61A 109.5
N1 C61 H61B 109.5
N1 C61 H61C 109.5
H61A C61 H61B 109.5
H61A C61 H61C 109.5
H61B C61 H61C 109.5

loop_
_geom_bond_atom_site_label_1
_geom_bond_atom_site_label_2
_geom_bond_distance
Fe1 P1 2.1825(7)
Fe1 C1 2.412(3)
Fe1 C2 2.133(3)
Fe1 C3 2.057(3)
Fe1 C8 2.066(3)
Fe1 C9 2.130(3)
Fe1 C36 1.772(3)
Fe1 C37 1.782(3)
P1 N1 1.642(3)
P1 O38 1.647(2)
P1 O59 1.609(2)
O1 C1 1.239(3)
N1 C60 1.451(4)
N1 C61 1.460(4)
C1 C2 1.482(4)
C1 C9 1.474(4)
C2 C3 1.439(4)
C2 C16 1.471(4)
C3 C4 1.527(4)
C3 C8 1.426(4)
O4 C4 1.435(3)
O4 C22 1.443(4)
C4 H4 0.9800
C4 C5 1.527(4)
C5 H5A 0.9700
C5 H5B 0.9700
C5 C6 1.532(5)
C6 H6A 0.9700
C6 H6B 0.9700
C6 C7 1.516(4)
O7 C7 1.440(4)
O7 C29 1.432(4)
C7 H7 0.9800
C7 C8 1.508(4)
C8 C9 1.427(4)
C9 C10 1.476(4)
C10 C11 1.392(6)
C10 C15 1.388(6)
C11 H11 0.9300
C11 C12 1.399(6)
C12 H12 0.9300
C12 C13 1.376(10)
C13 H13 0.9300
C13 C14 1.386(10)
C14 H14 0.9300
C14 C15 1.390(6)
C15 H15 0.9300
C16 C17 1.407(4)
C16 C21 1.398(4)
C17 H17 0.9300
C17 C18 1.392(5)
C18 H18 0.9300
C18 C19 1.388(5)
C19 H19 0.9300
C19 C20 1.387(5)
C20 H20 0.9300
C20 C21 1.386(5)
C21 H21 0.9300
C22 H22A 0.9700
C22 H22B 0.9700
C22 C23 1.504(5)
C23 C24 1.390(5)
C23 C28 1.376(6)
C24 H24 0.9300
C24 C25 1.387(7)
C25 H25 0.9300
C25 C26 1.374(9)
C26 H26 0.9300
C26 C27 1.385(9)
C27 H27 0.9300
C27 C28 1.395(8)
C28 H28 0.9300
C29 H29A 0.9700
C29 H29B 0.9700
C29 C30 1.470(6)
C30 C31 1.395(7)
C30 C35 1.407(6)
C31 H31 0.9300
C31 C32 1.377(6)
C32 H32 0.9300
C32 C33 1.370(7)
C33 H33 0.9300
C33 C34 1.390(8)
C34 H34 0.9300
C34 C35 1.387(7)
C35 H35 0.9300
O36 C36 1.136(4)
O37 C37 1.139(4)
O38 C39 1.393(3)
C39 C40 1.409(4)
C39 C48 1.375(4)
C40 H40 0.9300
C40 C41 1.368(5)
C41 H41 0.9300
C41 C42 1.411(4)
C42 C43 1.423(4)
C42 C47 1.431(4)
C43 H43 0.9300
C43 C44 1.358(5)
C44 H44 0.9300
C44 C45 1.412(5)
C45 H45 0.9300
C45 C46 1.374(4)
C46 H46 0.9300
C46 C47 1.422(4)
C47 C48 1.427(4)
C48 C49 1.489(4)
C49 C50 1.436(4)
C49 C58 1.371(4)
C50 C51 1.416(4)
C50 C55 1.425(4)
C51 H51 0.9300
C51 C52 1.371(4)
C52 H52 0.9300
C52 C53 1.402(4)
C53 H53 0.9300
C53 C54 1.363(5)
C54 H54 0.9300
C54 C55 1.424(4)
C55 C56 1.413(4)
C56 H56 0.9300
C56 C57 1.366(4)
C57 H57 0.9300
C57 C58 1.410(4)
C58 O59 1.393(3)
C60 H60A 0.9600
C60 H60B 0.9600
C60 H60C 0.9600
C61 H61A 0.9600
C61 H61B 0.9600
C61 H61C 0.9600

loop_
_geom_torsion_atom_site_label_1
_geom_torsion_atom_site_label_2
_geom_torsion_atom_site_label_3
_geom_torsion_atom_site_label_4
_geom_torsion
Fe1 P1 N1 C60 123.2(3)
Fe1 P1 N1 C61 -65.8(3)
Fe1 P1 O38 C39 -63.7(2)
Fe1 P1 O59 C58 155.25(19)
Fe1 C1 C2 C3 62.52(17)
Fe1 C1 C2 C16 -128.4(3)
Fe1 C1 C9 C8 -63.48(19)
Fe1 C1 C9 C10 135.8(3)
Fe1 C2 C3 C4 -128.8(3)
Fe1 C2 C3 C8 61.85(18)
Fe1 C2 C16 C17 -122.2(3)
Fe1 C2 C16 C21 59.4(3)
Fe1 C3 C4 O4 -10.2(4)
Fe1 C3 C4 C5 111.4(3)
Fe1 C3 C8 C7 -126.7(3)
Fe1 C3 C8 C9 62.0(2)
Fe1 C8 C9 C1 73.17(19)
Fe1 C8 C9 C10 -126.6(3)
Fe1 C9 C10 C11 -26.7(5)
Fe1 C9 C10 C15 154.2(3)
P1 O38 C39 C40 108.2(3)
P1 O38 C39 C48 -73.0(3)
O1 C1 C2 Fe1 129.4(3)
O1 C1 C2 C3 -168.0(3)
O1 C1 C2 C16 1.0(4)
O1 C1 C9 Fe1 -129.6(3)
O1 C1 C9 C8 167.0(3)
O1 C1 C9 C10 6.2(5)
N1 P1 O38 C39 166.3(2)
N1 P1 O59 C58 -75.2(2)
C1 C2 C3 Fe1 -72.36(18)
C1 C2 C3 C4 158.8(3)
C1 C2 C3 C8 -10.5(3)
C1 C2 C16 C17 -16.4(4)
C1 C2 C16 C21 165.2(3)
C1 C9 C10 C11 -138.3(4)
C1 C9 C10 C15 42.6(5)
C2 C1 C9 Fe1 44.57(18)
C2 C1 C9 C8 -18.9(3)
C2 C1 C9 C10 -179.7(3)
C2 C3 C4 O4 92.2(3)
C2 C3 C4 C5 -146.2(3)
C2 C3 C8 Fe1 -63.59(18)
C2 C3 C8 C7 169.7(3)
C2 C3 C8 C9 -1.6(3)
C2 C16 C17 C18 179.9(3)
C2 C16 C21 C20 -179.9(3)
C3 C2 C16 C17 150.4(3)
C3 C2 C16 C21 -28.0(4)
C3 C4 C5 C6 -54.4(3)
C3 C8 C9 Fe1 -60.00(19)
C3 C8 C9 C1 13.2(3)
C3 C8 C9 C10 173.4(3)
O4 C4 C5 C6 64.3(3)
O4 C22 C23 C24 -108.9(4)
O4 C22 C23 C28 71.7(4)
C4 C3 C8 Fe1 125.9(2)
C4 C3 C8 C7 -0.8(4)
C4 C3 C8 C9 -172.1(2)
C4 O4 C22 C23 64.1(4)
C4 C5 C6 C7 68.5(3)
C5 C6 C7 O7 72.6(3)
C5 C6 C7 C8 -43.0(4)
C6 C7 C8 Fe1 -80.8(3)
C6 C7 C8 C3 11.3(4)
C6 C7 C8 C9 -178.8(3)
O7 C7 C8 Fe1 160.1(2)
O7 C7 C8 C3 -107.8(3)
O7 C7 C8 C9 62.1(4)
O7 C29 C30 C31 55.1(5)
O7 C29 C30 C35 -125.6(4)
C7 O7 C29 C30 -169.8(3)
C7 C8 C9 Fe1 128.8(3)
C7 C8 C9 C1 -158.1(3)
C7 C8 C9 C10 2.1(5)
C8 C3 C4 O4 -99.7(3)
C8 C3 C4 C5 21.9(3)
C8 C9 C10 C11 64.6(5)
C8 C9 C10 C15 -114.6(4)
C9 C1 C2 Fe1 -44.53(18)
C9 C1 C2 C3 18.0(3)
C9 C1 C2 C16 -173.0(2)
C9 C10 C11 C12 -176.6(4)
C9 C10 C15 C14 177.4(4)
C10 C11 C12 C13 -2.2(9)
C11 C10 C15 C14 -1.8(6)
C11 C12 C13 C14 1.1(10)
C12 C13 C14 C15 -0.4(9)
C13 C14 C15 C10 0.7(8)
C15 C10 C11 C12 2.5(7)
C16 C2 C3 Fe1 119.1(3)
C16 C2 C3 C4 -9.7(5)
C16 C2 C3 C8 -179.0(3)
C16 C17 C18 C19 0.4(5)
C17 C16 C21 C20 1.6(4)
C17 C18 C19 C20 0.8(6)
C18 C19 C20 C21 -0.8(6)
C19 C20 C21 C16 -0.4(5)
C21 C16 C17 C18 -1.6(4)
C22 O4 C4 C3 -178.4(3)
C22 O4 C4 C5 62.8(4)
C22 C23 C24 C25 178.8(4)
C22 C23 C28 C27 -178.8(4)
C23 C24 C25 C26 0.5(7)
C24 C23 C28 C27 1.8(6)
C24 C25 C26 C27 0.9(7)
C25 C26 C27 C28 -0.8(8)
C26 C27 C28 C23 -0.5(7)
C28 C23 C24 C25 -1.8(6)
C29 O7 C7 C6 101.1(4)
C29 O7 C7 C8 -139.8(3)
C29 C30 C31 C32 176.3(4)
C29 C30 C35 C34 -174.9(4)
C30 C31 C32 C33 -0.3(7)
C31 C30 C35 C34 4.4(6)
C31 C32 C33 C34 2.5(7)
C32 C33 C34 C35 -1.1(7)
C33 C34 C35 C30 -2.5(7)
C35 C30 C31 C32 -3.0(6)
O38 P1 N1 C60 -107.7(3)
O38 P1 N1 C61 63.3(2)
O38 P1 O59 C58 29.5(2)
O38 C39 C40 C41 -177.3(3)
O38 C39 C48 C47 173.5(2)
O38 C39 C48 C49 -6.2(4)
C39 C40 C41 C42 1.9(5)
C39 C48 C49 C50 -123.3(3)
C39 C48 C49 C58 55.3(4)
C40 C39 C48 C47 -7.8(4)
C40 C39 C48 C49 172.5(3)
C40 C41 C42 C43 174.8(3)
C40 C41 C42 C47 -3.6(4)
C41 C42 C43 C44 -178.0(3)
C41 C42 C47 C46 176.9(3)
C41 C42 C47 C48 -0.3(4)
C42 C43 C44 C45 1.0(5)
C42 C47 C48 C39 5.7(4)
C42 C47 C48 C49 -174.5(2)
C43 C42 C47 C46 -1.5(4)
C43 C42 C47 C48 -178.7(3)
C43 C44 C45 C46 -1.2(5)
C44 C45 C46 C47 0.0(5)
C45 C46 C47 C42 1.3(4)
C45 C46 C47 C48 178.4(3)
C46 C47 C48 C39 -171.3(3)
C46 C47 C48 C49 8.4(4)
C47 C42 C43 C44 0.3(4)
C47 C48 C49 C50 57.0(4)
C47 C48 C49 C58 -124.4(3)
C48 C39 C40 C41 4.0(4)
C48 C49 C50 C51 9.5(4)
C48 C49 C50 C55 -174.4(2)
C48 C49 C58 C57 171.0(3)
C48 C49 C58 O59 -3.9(4)
C49 C50 C51 C52 176.6(3)
C49 C50 C55 C54 -178.6(3)
C49 C50 C55 C56 -0.2(4)
C49 C58 O59 P1 -61.3(3)
C50 C49 C58 C57 -10.3(4)
C50 C49 C58 O59 174.8(2)
C50 C51 C52 C53 1.4(5)
C50 C55 C56 C57 -3.8(5)
C51 C50 C55 C54 -2.3(4)
C51 C50 C55 C56 176.1(3)
C51 C52 C53 C54 -1.4(5)
C52 C53 C54 C55 -0.6(5)
C53 C54 C55 C50 2.4(4)
C53 C54 C55 C56 -176.0(3)
C54 C55 C56 C57 174.5(3)
C55 C50 C51 C52 0.5(4)
C55 C56 C57 C58 0.9(5)
C56 C57 C58 C49 6.5(5)
C56 C57 C58 O59 -178.3(3)
C57 C58 O59 P1 123.4(3)
C58 C49 C50 C51 -169.1(3)
C58 C49 C50 C55 7.0(4)
O59 P1 N1 C60 -1.0(3)
O59 P1 N1 C61 170.1(2)
O59 P1 O38 C39 57.1(2)
